data_2216700
loop_
_publ_author_name
'Chu, Zhao-Lian'
'Fan, Ying'
'Huang, Wei'
'Liu, Jian-Lan'

_publ_section_title
;
 (1<i>R</i>,3<i>S</i>)-1,2,2-Trimethylcyclopentane-1,3-diammonium
 sulfate
;
_journal_coeditor_code NG2395
_journal_issue 12
_journal_name_full 'Acta Crystallographica Section E'
_journal_page_first o4927
_journal_page_last o4927
_journal_paper_doi 10.1107/S1600536807061958
_journal_volume 63
_journal_year 2007
_chemical_formula_iupac 'C8 H20 N2 2+, S O4 2-'
_chemical_formula_moiety 'C8 H20 N2 2+, O4 S1 2-'
_chemical_formula_sum 'C8 H20 N2 O4 S'
_chemical_formula_weight 240.32
_chemical_name_systematic
;
(1R,3S)-1,2,2-Trimethylcyclopentane-1,3-diammonium sulfate
;
_space_group_IT_number 19
_symmetry_cell_setting orthorhombic
_symmetry_space_group_name_Hall 'P 2ac 2ab'
_symmetry_space_group_name_H-M 'P 21 21 21'
_atom_sites_solution_hydrogens geom
_atom_sites_solution_primary direct
_atom_sites_solution_secondary difmap
_audit_creation_method SHELXL-97
_cell_angle_alpha 90.00
_cell_angle_beta 90.00
_cell_angle_gamma 90.00
_cell_formula_units_Z 4
_cell_length_a 6.5631(7)
_cell_length_b 8.2864(9)
_cell_length_c 19.872(2)
_cell_measurement_reflns_used 5952
_cell_measurement_temperature 291(2)
_cell_measurement_theta_max 28.212
_cell_measurement_theta_min 2.458
_cell_volume 1080.7(2)
_computing_cell_refinement 'SAINT (Bruker, 2000)'
_computing_data_collection 'SMART (Bruker, 2000)'
_computing_data_reduction 'SAINT (Bruker, 2000)'
_computing_molecular_graphics 'SHELXTL (Bruker, 2000)'
_computing_publication_material 'SHELXTL (Bruker, 2000)'
_computing_structure_refinement 'SHELXTL (Bruker, 2000)'
_computing_structure_solution 'SHELXTL (Bruker, 2000)'
_diffrn_ambient_temperature 291(2)
_diffrn_measured_fraction_theta_full 0.986
_diffrn_measured_fraction_theta_max 0.986
_diffrn_measurement_device_type 'Bruker SMART CCD area-detector'
_diffrn_measurement_method '\f and \w scans'
_diffrn_radiation_monochromator graphite
_diffrn_radiation_source 'fine-focus sealed tube'
_diffrn_radiation_type MoK\a
_diffrn_radiation_wavelength 0.71073
_diffrn_reflns_av_R_equivalents 0.0572
_diffrn_reflns_av_sigmaI/netI 0.0428
_diffrn_reflns_limit_h_max 8
_diffrn_reflns_limit_h_min -8
_diffrn_reflns_limit_k_max 6
_diffrn_reflns_limit_k_min -10
_diffrn_reflns_limit_l_max 26
_diffrn_reflns_limit_l_min -26
_diffrn_reflns_number 6729
_diffrn_reflns_theta_full 28.22
_diffrn_reflns_theta_max 28.22
_diffrn_reflns_theta_min 2.05
_diffrn_standards_decay_% 0
_diffrn_standards_interval_count 0
_diffrn_standards_interval_time 0
_diffrn_standards_number 0
_exptl_absorpt_coefficient_mu 0.298
_exptl_absorpt_correction_T_max 0.9688
_exptl_absorpt_correction_T_min 0.9614
_exptl_absorpt_correction_type multi-scan
_exptl_absorpt_process_details '(SADABS; Bruker, 2000)'
_exptl_crystal_colour colorless
_exptl_crystal_density_diffrn 1.477
_exptl_crystal_density_method 'not measured'
_exptl_crystal_description block
_exptl_crystal_F_000 520
_exptl_crystal_size_max 0.14
_exptl_crystal_size_mid 0.12
_exptl_crystal_size_min 0.10
_refine_diff_density_max 0.361
_refine_diff_density_min -0.550
_refine_ls_abs_structure_details 'Flack (1983), 1008 Friedel pairs'
_refine_ls_abs_structure_Flack 0.05(7)
_refine_ls_extinction_coef 0
_refine_ls_extinction_method none
_refine_ls_goodness_of_fit_ref 1.080
_refine_ls_hydrogen_treatment constr
_refine_ls_matrix_type full
_refine_ls_number_parameters 141
_refine_ls_number_reflns 2573
_refine_ls_number_restraints 0
_refine_ls_restrained_S_all 1.080
_refine_ls_R_factor_all 0.0359
_refine_ls_R_factor_gt 0.0353
_refine_ls_shift/su_max 0.001
_refine_ls_shift/su_mean 0.001
_refine_ls_structure_factor_coef Fsqd
_refine_ls_weighting_details 'calc w=1/[\s^2^(Fo^2^)+(0.0502P)^2^+0.3153P] where P=(Fo^2^+2Fc^2^)/3'
_refine_ls_weighting_scheme calc
_refine_ls_wR_factor_gt 0.0910
_refine_ls_wR_factor_ref 0.0916
_reflns_number_gt 2530
_reflns_number_total 2573
_reflns_threshold_expression I>2\s(I)
_cod_data_source_file ng2395.cif
_cod_data_source_block I
_cod_database_code 2216700
_cod_database_fobs_code 2216700

loop_
_symmetry_equiv_pos_as_xyz
'x, y, z'
'-x+1/2, -y, z+1/2'
'-x, y+1/2, -z+1/2'
'x+1/2, -y+1/2, -z'

loop_
_atom_site_type_symbol
_atom_site_label
_atom_site_fract_x
_atom_site_fract_y
_atom_site_fract_z
_atom_site_U_iso_or_equiv
_atom_site_adp_type
_atom_site_calc_flag
_atom_site_refinement_flags
_atom_site_occupancy
C C1 0.2929(3) 0.41806(19) 0.40485(7) 0.0187(3) Uani d . 1
C C2 0.4177(2) 0.5784(2) 0.39285(7) 0.0175(3) Uani d . 1
C C3 0.2489(2) 0.71107(19) 0.38443(8) 0.0193(3) Uani d . 1
H H3 0.2431 0.7725 0.4265 0.023 Uiso calc R 1
C C4 0.0464(3) 0.6245(2) 0.37648(9) 0.0231(3) Uani d . 1
H H4A 0.0220 0.5949 0.3299 0.028 Uiso calc R 1
H H4B -0.0657 0.6905 0.3924 0.028 Uiso calc R 1
C C5 0.0756(3) 0.4757(2) 0.42052(9) 0.0243(3) Uani d . 1
H H5A -0.0234 0.3930 0.4093 0.029 Uiso calc R 1
H H5B 0.0617 0.5029 0.4678 0.029 Uiso calc R 1
C C6 0.3777(3) 0.3036(2) 0.45777(9) 0.0282(4) Uani d . 1
H H6A 0.3794 0.3566 0.5007 0.042 Uiso calc R 1
H H6B 0.5139 0.2727 0.4457 0.042 Uiso calc R 1
H H6C 0.2933 0.2092 0.4603 0.042 Uiso calc R 1
C C7 0.5424(3) 0.6224(2) 0.45556(8) 0.0271(4) Uani d . 1
H H7A 0.6522 0.5469 0.4608 0.041 Uiso calc R 1
H H7B 0.4562 0.6186 0.4946 0.041 Uiso calc R 1
H H7C 0.5968 0.7293 0.4506 0.041 Uiso calc R 1
C C8 0.5608(2) 0.5688(2) 0.33204(8) 0.0208(3) Uani d . 1
H H8A 0.6351 0.6681 0.3280 0.031 Uiso calc R 1
H H8B 0.4822 0.5512 0.2919 0.031 Uiso calc R 1
H H8C 0.6546 0.4811 0.3381 0.031 Uiso calc R 1
N N1 0.2824(2) 0.31718(16) 0.34122(7) 0.0212(3) Uani d . 1
H H1A 0.4036 0.2727 0.3334 0.032 Uiso calc R 1
H H1B 0.2480 0.3798 0.3067 0.032 Uiso calc R 1
H H1C 0.1896 0.2398 0.3463 0.032 Uiso calc R 1
N N2 0.2841(2) 0.82886(17) 0.32852(8) 0.0257(3) Uani d . 1
H H2A 0.2823 0.7770 0.2893 0.039 Uiso calc R 1
H H2B 0.4046 0.8763 0.3341 0.039 Uiso calc R 1
H H2C 0.1863 0.9032 0.3290 0.039 Uiso calc R 1
O O1 0.0145(2) 0.57816(18) 0.12914(7) 0.0317(3) Uani d . 1
O O2 0.3575(2) 0.4812(2) 0.12373(9) 0.0499(4) Uani d . 1
O O3 0.1540(3) 0.43956(19) 0.22259(7) 0.0467(4) Uani d . 1
O O4 0.2805(3) 0.70567(17) 0.19494(7) 0.0414(4) Uani d . 1
S S1 0.20253(6) 0.55228(4) 0.167780(18) 0.01945(12) Uani d . 1

loop_
_atom_site_aniso_label
_atom_site_aniso_U_11
_atom_site_aniso_U_22
_atom_site_aniso_U_33
_atom_site_aniso_U_12
_atom_site_aniso_U_13
_atom_site_aniso_U_23
C1 0.0178(7) 0.0197(7) 0.0185(6) -0.0011(7) -0.0009(5) 0.0010(5)
C2 0.0129(6) 0.0203(7) 0.0192(6) 0.0008(6) -0.0018(5) -0.0008(5)
C3 0.0145(7) 0.0191(7) 0.0244(7) 0.0008(6) 0.0020(6) -0.0017(5)
C4 0.0127(7) 0.0245(8) 0.0322(8) 0.0008(6) 0.0009(6) 0.0030(7)
C5 0.0162(7) 0.0244(8) 0.0322(8) -0.0001(6) 0.0053(6) 0.0036(7)
C6 0.0307(9) 0.0286(9) 0.0253(8) 0.0019(8) -0.0039(7) 0.0077(7)
C7 0.0226(8) 0.0345(9) 0.0243(7) -0.0029(7) -0.0058(6) -0.0038(7)
C8 0.0152(6) 0.0218(7) 0.0256(7) -0.0003(6) 0.0035(6) -0.0011(7)
N1 0.0240(7) 0.0184(6) 0.0213(6) -0.0022(6) -0.0013(6) -0.0006(5)
N2 0.0192(7) 0.0184(6) 0.0395(8) 0.0022(6) 0.0026(7) 0.0049(5)
O1 0.0241(6) 0.0329(7) 0.0381(7) 0.0073(6) -0.0106(5) -0.0032(6)
O2 0.0323(8) 0.0544(10) 0.0629(10) 0.0159(8) 0.0124(7) -0.0010(8)
O3 0.0689(11) 0.0422(8) 0.0290(6) -0.0259(9) -0.0123(7) 0.0151(6)
O4 0.0549(10) 0.0275(7) 0.0417(8) -0.0168(7) -0.0111(7) -0.0010(5)
S1 0.01899(19) 0.01784(18) 0.02151(17) -0.00102(14) -0.00342(14) 0.00292(13)

loop_
_atom_type_symbol
_atom_type_description
_atom_type_scat_dispersion_real
_atom_type_scat_dispersion_imag
_atom_type_scat_source
C C 0.0033 0.0016 'International Tables Vol C Tables 4.2.6.8 and 6.1.1.4'
H H 0.0000 0.0000 'International Tables Vol C Tables 4.2.6.8 and 6.1.1.4'
N N 0.0061 0.0033 'International Tables Vol C Tables 4.2.6.8 and 6.1.1.4'
O O 0.0106 0.0060 'International Tables Vol C Tables 4.2.6.8 and 6.1.1.4'
S S 0.1246 0.1234 'International Tables Vol C Tables 4.2.6.8 and 6.1.1.4'

loop_
_geom_angle_atom_site_label_1
_geom_angle_atom_site_label_2
_geom_angle_atom_site_label_3
_geom_angle
N1 C1 C6 104.42(13)
N1 C1 C5 107.34(13)
C6 C1 C5 113.15(14)
N1 C1 C2 111.18(12)
C6 C1 C2 116.06(14)
C5 C1 C2 104.52(13)
C8 C2 C7 109.03(13)
C8 C2 C3 112.63(13)
C7 C2 C3 107.24(13)
C8 C2 C1 113.15(13)
C7 C2 C1 110.72(13)
C3 C2 C1 103.84(12)
N2 C3 C4 111.46(13)
N2 C3 C2 115.27(13)
C4 C3 C2 107.34(13)
N2 C3 H3 107.5
C4 C3 H3 107.5
C2 C3 H3 107.5
C3 C4 C5 102.27(13)
C3 C4 H4A 111.3
C5 C4 H4A 111.3
C3 C4 H4B 111.3
C5 C4 H4B 111.3
H4A C4 H4B 109.2
C4 C5 C1 104.57(13)
C4 C5 H5A 110.8
C1 C5 H5A 110.8
C4 C5 H5B 110.8
C1 C5 H5B 110.8
H5A C5 H5B 108.9
C1 C6 H6A 109.5
C1 C6 H6B 109.5
H6A C6 H6B 109.5
C1 C6 H6C 109.5
H6A C6 H6C 109.5
H6B C6 H6C 109.5
C2 C7 H7A 109.5
C2 C7 H7B 109.5
H7A C7 H7B 109.5
C2 C7 H7C 109.5
H7A C7 H7C 109.5
H7B C7 H7C 109.5
C2 C8 H8A 109.5
C2 C8 H8B 109.5
H8A C8 H8B 109.5
C2 C8 H8C 109.5
H8A C8 H8C 109.5
H8B C8 H8C 109.5
C1 N1 H1A 109.5
C1 N1 H1B 109.5
H1A N1 H1B 109.5
C1 N1 H1C 109.5
H1A N1 H1C 109.5
H1B N1 H1C 109.5
C3 N2 H2A 109.5
C3 N2 H2B 109.5
H2A N2 H2B 109.5
C3 N2 H2C 109.5
H2A N2 H2C 109.5
H2B N2 H2C 109.5
O2 S1 O1 109.23(10)
O2 S1 O3 109.73(11)
O1 S1 O3 107.35(9)
O2 S1 O4 108.94(11)
O1 S1 O4 110.95(9)
O3 S1 O4 110.62(8)

loop_
_geom_bond_atom_site_label_1
_geom_bond_atom_site_label_2
_geom_bond_distance
C1 N1 1.5173(19)
C1 C6 1.522(2)
C1 C5 1.536(2)
C1 C2 1.579(2)
C2 C8 1.532(2)
C2 C7 1.535(2)
C2 C3 1.570(2)
C3 N2 1.497(2)
C3 C4 1.519(2)
C3 H3 0.9800
C4 C5 1.524(2)
C4 H4A 0.9700
C4 H4B 0.9700
C5 H5A 0.9700
C5 H5B 0.9700
C6 H6A 0.9600
C6 H6B 0.9600
C6 H6C 0.9600
C7 H7A 0.9600
C7 H7B 0.9600
C7 H7C 0.9600
C8 H8A 0.9600
C8 H8B 0.9600
C8 H8C 0.9600
N1 H1A 0.8900
N1 H1B 0.8900
N1 H1C 0.8900
N2 H2A 0.8900
N2 H2B 0.8900
N2 H2C 0.8900
O1 S1 1.4693(13)
O2 S1 1.4654(16)
O3 S1 1.4697(13)
O4 S1 1.4728(14)

loop_
_geom_hbond_atom_site_label_D
_geom_hbond_atom_site_label_H
_geom_hbond_atom_site_label_A
_geom_hbond_site_symmetry_A
_geom_hbond_distance_DH
_geom_hbond_distance_HA
_geom_hbond_distance_DA
_geom_hbond_angle_DHA
_geom_hbond_publ_flag
N1 H1A O4 3_645 0.89 2.22 3.098(2) 169 yes
N1 H1B O3 . 0.89 1.85 2.7011(19) 160 yes
N1 H1C O1 3_545 0.89 1.96 2.840(2) 172 yes
N2 H2A O4 . 0.89 1.97 2.844(2) 169 yes
N2 H2B O2 3_655 0.89 1.97 2.833(2) 162 yes
N2 H2C O1 3 0.89 2.13 2.969(2) 157 yes
N2 H2C O3 3 0.89 2.48 3.185(2) 137 yes
C7 H7C O2 3_655 0.96 2.57 3.428(3) 148 no
C8 H8C O4 3_645 0.96 2.41 3.229(2) 143 no

loop_
_cod_related_entry_id
_cod_related_entry_database
_cod_related_entry_code
1 ChemSpider 21196294
